data_4003239
loop_
_publ_author_name
'Umeyama, Daiki'
'Lin, Yu'
'Karunadasa, Hemamala I.'

_publ_section_title
;
 Red-to-Black Piezochromism in a Compressible Pb--I--SCN Layered
 Perovskite
;
_journal_issue 10
_journal_name_full 'Chemistry of Materials'
_journal_page_first 3241
_journal_paper_doi 10.1021/acs.chemmater.6b01147
_journal_volume 28
_journal_year 2016
_chemical_formula_moiety 'I8 Pb3, C6 H14 N2 O2, C2 H12 N2'
_chemical_formula_sum 'C8 H26 I8 N4 O2 Pb3'
_chemical_formula_weight 1847.10
_space_group_crystal_system orthorhombic
_space_group_IT_number 58
_space_group_name_Hall '-P 2 2n'
_space_group_name_H-M_alt 'P n n m'
_atom_sites_solution_hydrogens geom
_atom_sites_solution_primary direct
_audit_creation_date 2016-05-04
_audit_creation_method
;
Olex2 1.2
(compiled 2015.01.26 svn.r3150 for OlexSys, GUI svn.r4998)
;
_cell_angle_alpha 90
_cell_angle_beta 90
_cell_angle_gamma 90
_cell_formula_units_Z 2
_cell_length_a 17.1512(6)
_cell_length_b 21.8564(7)
_cell_length_c 4.5358(2)
_cell_measurement_reflns_used 532
_cell_measurement_temperature 100
_cell_measurement_theta_max 29.235
_cell_measurement_theta_min 2.551
_cell_volume 1700.31(11)
_computing_molecular_graphics 'Olex2 (Dolomanov et al., 2009)'
_computing_publication_material 'Olex2 (Dolomanov et al., 2009)'
_computing_structure_refinement 'ShelXL (Sheldrick, 2008)'
_computing_structure_solution 'SIR2004 (Burla et al., 2007)'
_diffrn_ambient_temperature 100
_diffrn_measured_fraction_theta_full 0.998
_diffrn_measured_fraction_theta_max 0.998
_diffrn_measurement_device_type 'Bruker D8 Venture'
_diffrn_measurement_method 'phi and omega scans'
_diffrn_radiation_type MoK\a
_diffrn_radiation_wavelength 0.71073
_diffrn_reflns_av_R_equivalents 0.0452
_diffrn_reflns_av_unetI/netI 0.0125
_diffrn_reflns_Laue_measured_fraction_full 0.998
_diffrn_reflns_Laue_measured_fraction_max 0.998
_diffrn_reflns_limit_h_max 22
_diffrn_reflns_limit_h_min -22
_diffrn_reflns_limit_k_max 25
_diffrn_reflns_limit_k_min -29
_diffrn_reflns_limit_l_max 6
_diffrn_reflns_limit_l_min -6
_diffrn_reflns_number 58097
_diffrn_reflns_point_group_measured_fraction_full 0.998
_diffrn_reflns_point_group_measured_fraction_max 0.998
_diffrn_reflns_theta_full 25.242
_diffrn_reflns_theta_max 28.291
_diffrn_reflns_theta_min 2.551
_exptl_absorpt_coefficient_mu 22.089
_exptl_absorpt_correction_T_max 0.7457
_exptl_absorpt_correction_T_min 0.5018
_exptl_absorpt_correction_type multi-scan
_exptl_absorpt_process_details
;
SADABS-2014/5 (Bruker,2014/5) was used for absorption correction.
wR2(int) was 0.0953 before and 0.0482 after correction.
The Ratio of minimum to maximum transmission is 0.6729.
The \l/2 correction factor is 0.00150.
;
_exptl_crystal_colour yellow
_exptl_crystal_density_diffrn 3.608
_exptl_crystal_description block
_exptl_crystal_F_000 1576
_exptl_crystal_size_max 0.07
_exptl_crystal_size_mid 0.04
_exptl_crystal_size_min 0.03
_refine_diff_density_max 1.524
_refine_diff_density_min -1.930
_refine_diff_density_rms 0.189
_refine_ls_extinction_method none
_refine_ls_goodness_of_fit_ref 1.110
_refine_ls_hydrogen_treatment constr
_refine_ls_matrix_type full
_refine_ls_number_parameters 81
_refine_ls_number_reflns 2356
_refine_ls_number_restraints 0
_refine_ls_restrained_S_all 1.110
_refine_ls_R_factor_all 0.0255
_refine_ls_R_factor_gt 0.0221
_refine_ls_shift/su_max 0.002
_refine_ls_shift/su_mean 0.000
_refine_ls_structure_factor_coef Fsqd
_refine_ls_weighting_details 'w=1/[\s^2^(Fo^2^)+(0.0137P)^2^+17.3447P] where P=(Fo^2^+2Fc^2^)/3'
_refine_ls_weighting_scheme calc
_refine_ls_wR_factor_gt 0.0450
_refine_ls_wR_factor_ref 0.0459
_reflns_Friedel_coverage 0.000
_reflns_number_gt 2203
_reflns_number_total 2356
_reflns_threshold_expression 'I > 2\s(I)'
_cod_data_source_file cm6b01147_si_002.cif
_cod_data_source_block mo_du1_40by_0ma_a
_cod_database_code 4003239
_shelx_space_group_comment
;
The symmetry employed for this shelxl refinement is uniquely defined
by the following loop, which should always be used as a source of
symmetry information in preference to the above space-group names.
They are only intended as comments.
;
_olex2_refinement_description
;
1. Fixed Uiso
 At 1.2 times of:
  All C(H) groups, All N(H,H,H) groups
 At 1.5 times of:
  All C(H,H,H) groups
2. Others
 Fixed Sof: H2A(0.5) H2B(0.5) H2C(0.5) H1A(0.5) H1B(0.5) H1C(0.5) H3A(0.5)
 H3B(0.5) H3C(0.5) H4A(0.5) H4B(0.5) H4C(0.5)
3.a Aromatic/amide H refined with riding coordinates:
 C2(H2)
3.b Idealised Me refined as rotating group:
 N2(H2A,H2B,H2C), C1(H1A,H1B,H1C), C3(H3A,H3B,H3C), C4(H4A,H4B,H4C)
;
_shelx_shelxl_version_number 2014/7
_olex2_submission_original_sample_id MA2Pb3I8(DMF)2
_olex2_submission_special_instructions 'No special instructions were received'

loop_
_space_group_symop_operation_xyz
'x, y, z'
'-x, -y, z'
'x+1/2, -y+1/2, -z+1/2'
'-x+1/2, y+1/2, -z+1/2'
'-x, -y, -z'
'x, y, -z'
'-x-1/2, y-1/2, z-1/2'
'x-1/2, -y-1/2, z-1/2'

loop_
_atom_site_label
_atom_site_type_symbol
_atom_site_fract_x
_atom_site_fract_y
_atom_site_fract_z
_atom_site_U_iso_or_equiv
_atom_site_adp_type
_atom_site_occupancy
_atom_site_site_symmetry_order
_atom_site_calc_flag
_atom_site_refinement_flags_posn
_atom_site_refinement_flags_adp
_atom_site_refinement_flags_occupancy
_atom_site_disorder_assembly
_atom_site_disorder_group
Pb1 Pb 0.5000 0.5000 1.0000 0.01207(8) Uani 1 4 d S T P . .
Pb2 Pb 0.70752(2) 0.39829(2) 0.5000 0.01284(6) Uani 1 2 d S T P . .
I1 I 0.57705(2) 0.36636(2) 1.0000 0.01212(9) Uani 1 2 d S T P . .
I2 I 0.37799(2) 0.45936(2) 0.5000 0.01365(9) Uani 1 2 d S T P . .
I3 I 0.83091(3) 0.43391(2) 0.0000 0.01582(10) Uani 1 2 d S T P . .
I4 I 0.74466(3) 0.26313(2) 0.5000 0.02010(10) Uani 1 2 d S T P . .
O1 O 0.9966(3) 0.3092(3) -0.5000 0.0236(12) Uani 1 2 d S T P . .
N1 N 1.0959(4) 0.3773(3) -0.5000 0.0257(15) Uani 1 2 d S T P . .
N2 N 0.9099(4) 0.2760(3) 0.0000 0.0200(13) Uani 1 2 d S T P . .
H2A H 0.9262 0.2905 -0.1776 0.024 Uiso 0.5 1 calc GR . . A -1
H2B H 0.9410 0.2911 0.1451 0.024 Uiso 0.5 1 calc GR . . A -1
H2C H 0.8598 0.2879 0.0325 0.024 Uiso 0.5 1 calc GR . . A -1
C1 C 1.1800(4) 0.3894(4) -0.5000 0.034(2) Uani 1 2 d S T P . .
H1A H 1.2082 0.3518 -0.5490 0.051 Uiso 0.5 1 calc GR . . B -1
H1B H 1.1961 0.4036 -0.3043 0.051 Uiso 0.5 1 calc GR . . B -1
H1C H 1.1920 0.4210 -0.6467 0.051 Uiso 0.5 1 calc GR . . B -1
C2 C 1.0668(5) 0.3221(4) -0.5000 0.0272(18) Uani 1 2 d S T P . .
H2 H 1.1027 0.2890 -0.5000 0.033 Uiso 1 2 calc RS T P . .
C3 C 1.0452(6) 0.4296(4) -0.5000 0.070(5) Uani 1 2 d S T P . .
H3A H 1.0664 0.4610 -0.6313 0.105 Uiso 0.5 1 calc GR . . C -1
H3B H 1.0412 0.4460 -0.2995 0.105 Uiso 0.5 1 calc GR . . C -1
H3C H 0.9933 0.4174 -0.5692 0.105 Uiso 0.5 1 calc GR . . C -1
C4 C 0.9143(5) 0.2083(4) 0.0000 0.0269(18) Uani 1 2 d S T P . .
H4A H 0.8928 0.1925 -0.1852 0.040 Uiso 0.5 1 calc GR . . D -1
H4B H 0.8841 0.1921 0.1660 0.040 Uiso 0.5 1 calc GR . . D -1
H4C H 0.9688 0.1955 0.0192 0.040 Uiso 0.5 1 calc GR . . D -1

loop_
_atom_site_aniso_label
_atom_site_aniso_U_11
_atom_site_aniso_U_22
_atom_site_aniso_U_33
_atom_site_aniso_U_23
_atom_site_aniso_U_13
_atom_site_aniso_U_12
Pb1 0.00999(15) 0.01423(16) 0.01201(16) 0.000 0.000 0.00235(12)
Pb2 0.01089(12) 0.01563(12) 0.01201(12) 0.000 0.000 0.00209(9)
I1 0.01020(19) 0.01219(19) 0.0140(2) 0.000 0.000 0.00026(15)
I2 0.01064(19) 0.0145(2) 0.0158(2) 0.000 0.000 -0.00132(15)
I3 0.0127(2) 0.0203(2) 0.0145(2) 0.000 0.000 -0.00349(16)
I4 0.0197(2) 0.0197(2) 0.0209(2) 0.000 0.000 0.00474(18)
O1 0.018(3) 0.028(3) 0.025(3) 0.000 0.000 -0.008(2)
N1 0.014(3) 0.019(3) 0.044(4) 0.000 0.000 -0.001(2)
N2 0.018(3) 0.027(3) 0.014(3) 0.000 0.000 0.004(2)
C1 0.005(3) 0.039(5) 0.057(6) 0.000 0.000 -0.006(3)
C2 0.020(4) 0.024(4) 0.038(5) 0.000 0.000 -0.001(3)
C3 0.020(5) 0.024(5) 0.167(16) 0.000 0.000 -0.003(4)
C4 0.032(4) 0.033(4) 0.016(4) 0.000 0.000 0.011(4)

loop_
_atom_type_symbol
_atom_type_description
_atom_type_scat_dispersion_real
_atom_type_scat_dispersion_imag
_atom_type_scat_source
C C 0.0033 0.0016 'International Tables Vol C Tables 4.2.6.8 and 6.1.1.4'
H H 0.0000 0.0000 'International Tables Vol C Tables 4.2.6.8 and 6.1.1.4'
I I -0.4742 1.8119 'International Tables Vol C Tables 4.2.6.8 and 6.1.1.4'
N N 0.0061 0.0033 'International Tables Vol C Tables 4.2.6.8 and 6.1.1.4'
O O 0.0106 0.0060 'International Tables Vol C Tables 4.2.6.8 and 6.1.1.4'
Pb Pb -3.3944 10.1111 'International Tables Vol C Tables 4.2.6.8 and 6.1.1.4'

loop_
_geom_angle_atom_site_label_1
_geom_angle_atom_site_label_2
_geom_angle_atom_site_label_3
_geom_angle
_geom_angle_site_symmetry_1
_geom_angle_site_symmetry_3
I1 Pb1 I1 180.0 5_667 .
I1 Pb1 I2 90.951(9) . 1_556
I1 Pb1 I2 90.951(9) 5_667 5_667
I1 Pb1 I2 89.049(9) . 5_667
I1 Pb1 I2 90.952(9) . .
I1 Pb1 I2 90.951(9) 5_667 5_666
I1 Pb1 I2 89.049(9) 5_667 1_556
I1 Pb1 I2 89.048(9) 5_667 .
I1 Pb1 I2 89.049(9) . 5_666
I2 Pb1 I2 90.138(11) 5_667 1_556
I2 Pb1 I2 180.0 . 5_667
I2 Pb1 I2 89.862(11) 5_667 5_666
I2 Pb1 I2 89.862(11) . 1_556
I2 Pb1 I2 90.138(11) . 5_666
I2 Pb1 I2 180.0 1_556 5_666
I1 Pb2 I1 88.108(12) 1_554 .
I3 Pb2 I1 177.674(13) 1_556 1_554
I3 Pb2 I1 90.745(8) . 1_554
I3 Pb2 I1 177.674(14) . .
I3 Pb2 I1 90.745(8) 1_556 .
I3 Pb2 I3 90.328(13) 1_556 .
I4 Pb2 I1 86.298(11) . .
I4 Pb2 I1 86.299(11) . 1_554
I4 Pb2 I3 95.650(12) . .
I4 Pb2 I3 95.649(12) . 1_556
Pb1 I1 Pb2 95.039(10) . .
Pb1 I1 Pb2 95.038(10) . 1_556
Pb2 I1 Pb2 88.108(12) . 1_556
Pb1 I2 Pb1 89.862(11) . 1_554
Pb2 I3 Pb2 90.328(13) 1_554 .
C2 N1 C1 122.9(7) . .
C2 N1 C3 120.2(7) . .
C3 N1 C1 116.9(7) . .
H2A N2 H2B 109.5 . .
H2A N2 H2C 109.5 . .
H2B N2 H2C 109.5 . .
C4 N2 H2A 109.5 . .
C4 N2 H2B 109.5 . .
C4 N2 H2C 109.5 . .
N1 C1 H1A 109.5 . .
N1 C1 H1B 109.5 . .
N1 C1 H1C 109.5 . .
H1A C1 H1B 109.5 . .
H1A C1 H1C 109.5 . .
H1B C1 H1C 109.5 . .
O1 C2 N1 125.7(8) . .
O1 C2 H2 117.1 . .
N1 C2 H2 117.1 . .
N1 C3 H3A 109.5 . .
N1 C3 H3B 109.5 . .
N1 C3 H3C 109.5 . .
H3A C3 H3B 109.5 . .
H3A C3 H3C 109.5 . .
H3B C3 H3C 109.5 . .
N2 C4 H4A 109.5 . .
N2 C4 H4B 109.5 . .
N2 C4 H4C 109.5 . .
H4A C4 H4B 109.5 . .
H4A C4 H4C 109.5 . .
H4B C4 H4C 109.5 . .

loop_
_geom_bond_atom_site_label_1
_geom_bond_atom_site_label_2
_geom_bond_distance
_geom_bond_site_symmetry_2
Pb1 I1 3.2059(4) 5_667
Pb1 I1 3.2060(4) .
Pb1 I2 3.2112(3) 1_556
Pb1 I2 3.2112(3) .
Pb1 I2 3.2112(3) 5_666
Pb1 I2 3.2112(3) 5_667
Pb2 I1 3.2616(4) .
Pb2 I1 3.2616(4) 1_554
Pb2 I3 3.1982(4) .
Pb2 I3 3.1981(4) 1_556
Pb2 I4 3.0221(5) .
I1 Pb2 3.2616(4) 1_556
I2 Pb1 3.2112(3) 1_554
I3 Pb2 3.1982(4) 1_554
O1 C2 1.239(9) .
N1 C1 1.467(9) .
N1 C2 1.304(10) .
N1 C3 1.436(11) .
N2 H2A 0.9100 .
N2 H2B 0.9100 .
N2 H2C 0.9100 .
N2 C4 1.481(10) .
C1 H1A 0.9800 .
C1 H1B 0.9800 .
C1 H1C 0.9800 .
C2 H2 0.9500 .
C3 H3A 0.9800 .
C3 H3B 0.9800 .
C3 H3C 0.9800 .
C4 H4A 0.9800 .
C4 H4B 0.9800 .
C4 H4C 0.9800 .

loop_
_geom_torsion_atom_site_label_1
_geom_torsion_atom_site_label_2
_geom_torsion_atom_site_label_3
_geom_torsion_atom_site_label_4
_geom_torsion
C1 N1 C2 O1 180.0
C3 N1 C2 O1 0.0
